data_4328048
loop_
_publ_author_name
'Ralf Haiges'
'Martin Rahm'
'David A. Dixon'
'Edward B. Garner'
'Karl O. Christe'

_publ_contact_author_address
;Loker Research Institute and Department of Chemistry
University of Southern California
Los Angeles, CA 90089-1661
USA
;
_publ_contact_author_email haiges@usc.edu
_publ_contact_author_name 'Ralf Haiges'
_publ_section_title
;
 Binary Group 15 Polyazides. Structural Characterization of [Bi(N3)4]-,
 [Bi(N3)5]2-, [bipy.Bi(N3)5]2-, [Bi(N3)6]3-, bipy.As(N3)3, bipy.Sb(N3)3,
 and [(bipy)2.Bi(N3)3]2and on the Lone Pair Activation of Valence
 Electrons
;
_journal_name_full 'Inorganic Chemistry'
_journal_page_first 1127
_journal_page_last 1141
_journal_paper_doi 10.1021/ic202307a
_journal_volume 51
_journal_year 2012
_chemical_formula_moiety 'C24 H20 P, Bi N12'
_chemical_formula_sum 'C24 H20 Bi N12 P'
_chemical_formula_weight 716.47
_space_group_IT_number 14
_space_group_name_Hall '-P 2ybc'
_symmetry_cell_setting monoclinic
_symmetry_space_group_name_Hall '-P 2ybc'
_symmetry_space_group_name_H-M 'P 1 21/c 1'
_atom_sites_solution_hydrogens geom
_atom_sites_solution_primary direct
_atom_sites_solution_secondary difmap
_audit_creation_method SHELXL-97
_cell_angle_alpha 90.00
_cell_angle_beta 90.9850(10)
_cell_angle_gamma 90.00
_cell_formula_units_Z 4
_cell_length_a 8.1937(6)
_cell_length_b 24.0269(18)
_cell_length_c 13.5750(10)
_cell_measurement_reflns_used 5751
_cell_measurement_temperature 133(2)
_cell_measurement_theta_max 27.50
_cell_measurement_theta_min 2.26
_cell_volume 2672.1(3)
_computing_cell_refinement 'Bruker SMART'
_computing_data_collection 'Bruker SMART'
_computing_data_reduction 'Bruker SAINT'
_computing_molecular_graphics 'Bruker SHELXTL'
_computing_publication_material 'Bruker SHELXTL'
_computing_structure_refinement 'SHELXL-97 (Sheldrick, 1997)'
_computing_structure_solution 'SHELXS-97 (Sheldrick, 1990)'
_diffrn_ambient_temperature 133(2)
_diffrn_measured_fraction_theta_full 0.988
_diffrn_measured_fraction_theta_max 0.988
_diffrn_measurement_device_type 'CCD area detector'
_diffrn_measurement_method 'phi and omega scans'
_diffrn_radiation_monochromator graphite
_diffrn_radiation_source 'fine-focus sealed tube'
_diffrn_radiation_type MoK\a
_diffrn_radiation_wavelength 0.71073
_diffrn_reflns_av_R_equivalents 0.0287
_diffrn_reflns_av_sigmaI/netI 0.0275
_diffrn_reflns_limit_h_max 10
_diffrn_reflns_limit_h_min -10
_diffrn_reflns_limit_k_max 31
_diffrn_reflns_limit_k_min -31
_diffrn_reflns_limit_l_max 17
_diffrn_reflns_limit_l_min -17
_diffrn_reflns_number 23086
_diffrn_reflns_theta_full 27.52
_diffrn_reflns_theta_max 27.52
_diffrn_reflns_theta_min 1.70
_exptl_absorpt_coefficient_mu 6.696
_exptl_absorpt_correction_T_max 0.952
_exptl_absorpt_correction_T_min 0.725
_exptl_absorpt_correction_type multi-scan
_exptl_absorpt_process_details 'Bruker SADABS'
_exptl_crystal_colour yellow
_exptl_crystal_density_diffrn 1.781
_exptl_crystal_description prism
_exptl_crystal_F_000 1384
_exptl_crystal_size_max 0.25
_exptl_crystal_size_mid 0.16
_exptl_crystal_size_min 0.14
_refine_diff_density_max 1.801
_refine_diff_density_min -0.539
_refine_diff_density_rms 0.086
_refine_ls_extinction_method none
_refine_ls_goodness_of_fit_ref 1.037
_refine_ls_hydrogen_treatment constr
_refine_ls_matrix_type full
_refine_ls_number_parameters 343
_refine_ls_number_reflns 6086
_refine_ls_number_restraints 0
_refine_ls_restrained_S_all 1.037
_refine_ls_R_factor_all 0.0327
_refine_ls_R_factor_gt 0.0236
_refine_ls_shift/su_max 0.002
_refine_ls_shift/su_mean 0.000
_refine_ls_structure_factor_coef Fsqd
_refine_ls_weighting_details 'calc w=1/[\s^2^(Fo^2^)+(0.0197P)^2^+1.0977P] where P=(Fo^2^+2Fc^2^)/3'
_refine_ls_weighting_scheme calc
_refine_ls_wR_factor_gt 0.0469
_refine_ls_wR_factor_ref 0.0502
_reflns_number_gt 5002
_reflns_number_total 6086
_reflns_threshold_expression >2sigma(I)
_cod_data_source_file ic202307a_si_002_3.cif
_cod_data_source_block C24H20BiN12P
_cod_original_sg_symbol_H-M 'P 21/c'
_cod_database_code 4328048

loop_
_symmetry_equiv_pos_as_xyz
'x, y, z'
'-x, y+1/2, -z+1/2'
'-x, -y, -z'
'x, -y-1/2, z-1/2'

loop_
_atom_site_label
_atom_site_type_symbol
_atom_site_fract_x
_atom_site_fract_y
_atom_site_fract_z
_atom_site_U_iso_or_equiv
_atom_site_adp_type
_atom_site_occupancy
_atom_site_symmetry_multiplicity
_atom_site_calc_flag
_atom_site_refinement_flags
Bi1 Bi 0.749541(12) 0.483699(4) 0.504878(7) 0.02274(4) Uani 1 1 d .
C1 C 0.3962(4) 0.36121(12) 1.0604(2) 0.0270(7) Uani 1 1 d .
C2 C 0.5636(4) 0.35456(14) 1.0510(2) 0.0328(7) Uani 1 1 d .
H2 H 0.6052 0.3332 0.9981 0.039 Uiso 1 1 calc R
C3 C 0.6701(4) 0.37905(16) 1.1186(3) 0.0428(9) Uani 1 1 d .
H3 H 0.7846 0.3750 1.1115 0.051 Uiso 1 1 calc R
C4 C 0.6097(4) 0.40913(16) 1.1960(3) 0.0440(9) Uani 1 1 d .
H4 H 0.6829 0.4252 1.2429 0.053 Uiso 1 1 calc R
C5 C 0.4435(4) 0.41623(15) 1.2061(2) 0.0395(8) Uani 1 1 d .
H5 H 0.4030 0.4371 1.2597 0.047 Uiso 1 1 calc R
C6 C 0.3362(4) 0.39291(13) 1.1380(2) 0.0334(7) Uani 1 1 d .
H6 H 0.2220 0.3984 1.1441 0.040 Uiso 1 1 calc R
C7 C 0.1387(4) 0.27526(13) 1.0364(2) 0.0286(7) Uani 1 1 d .
C8 C 0.0858(4) 0.28294(15) 1.1323(2) 0.0384(8) Uani 1 1 d .
H8 H 0.1214 0.3144 1.1692 0.046 Uiso 1 1 calc R
C9 C -0.0183(5) 0.24474(16) 1.1737(3) 0.0481(10) Uani 1 1 d .
H9 H -0.0549 0.2502 1.2390 0.058 Uiso 1 1 calc R
C10 C -0.0690(5) 0.19920(16) 1.1214(3) 0.0548(11) Uani 1 1 d .
H10 H -0.1409 0.1732 1.1506 0.066 Uiso 1 1 calc R
C11 C -0.0171(5) 0.19069(16) 1.0274(4) 0.0650(13) Uani 1 1 d .
H11 H -0.0526 0.1588 0.9915 0.078 Uiso 1 1 calc R
C12 C 0.0874(4) 0.22869(15) 0.9846(3) 0.0476(10) Uani 1 1 d .
H12 H 0.1239 0.2227 0.9194 0.057 Uiso 1 1 calc R
C13 C 0.1139(4) 0.38155(13) 0.9344(2) 0.0287(7) Uani 1 1 d .
C14 C -0.0464(4) 0.36731(15) 0.9105(2) 0.0360(8) Uani 1 1 d .
H14 H -0.0825 0.3300 0.9185 0.043 Uiso 1 1 calc R
C15 C -0.1534(4) 0.40755(17) 0.8751(2) 0.0439(9) Uani 1 1 d .
H15 H -0.2626 0.3978 0.8579 0.053 Uiso 1 1 calc R
C16 C -0.1013(5) 0.46161(17) 0.8648(2) 0.0460(10) Uani 1 1 d .
H16 H -0.1754 0.4894 0.8419 0.055 Uiso 1 1 calc R
C17 C 0.0579(5) 0.47570(14) 0.8876(3) 0.0442(9) Uani 1 1 d .
H17 H 0.0931 0.5131 0.8795 0.053 Uiso 1 1 calc R
C18 C 0.1666(4) 0.43608(14) 0.9221(2) 0.0365(8) Uani 1 1 d .
H18 H 0.2764 0.4460 0.9373 0.044 Uiso 1 1 calc R
C19 C 0.3591(4) 0.29977(13) 0.8740(2) 0.0293(7) Uani 1 1 d .
C20 C 0.3485(4) 0.32582(14) 0.7828(2) 0.0337(7) Uani 1 1 d .
H20 H 0.2804 0.3575 0.7736 0.040 Uiso 1 1 calc R
C21 C 0.4381(4) 0.30512(16) 0.7054(3) 0.0446(9) Uani 1 1 d .
H21 H 0.4315 0.3224 0.6426 0.054 Uiso 1 1 calc R
C22 C 0.5371(5) 0.25937(16) 0.7197(3) 0.0493(10) Uani 1 1 d .
H22 H 0.6000 0.2459 0.6667 0.059 Uiso 1 1 calc R
C23 C 0.5462(5) 0.23293(17) 0.8095(3) 0.0490(10) Uani 1 1 d .
H23 H 0.6131 0.2009 0.8179 0.059 Uiso 1 1 calc R
C24 C 0.4578(4) 0.25309(14) 0.8874(3) 0.0402(8) Uani 1 1 d .
H24 H 0.4642 0.2352 0.9497 0.048 Uiso 1 1 calc R
N1 N 1.0020(3) 0.45010(11) 0.43114(18) 0.0294(6) Uani 1 1 d .
N2 N 1.0043(3) 0.42390(12) 0.35639(19) 0.0335(6) Uani 1 1 d .
N3 N 1.0083(4) 0.39823(17) 0.2856(2) 0.0686(12) Uani 1 1 d .
N4 N 0.6617(3) 0.39943(11) 0.4472(2) 0.0343(6) Uani 1 1 d .
N5 N 0.5167(3) 0.39198(11) 0.45153(19) 0.0325(6) Uani 1 1 d .
N6 N 0.3770(4) 0.38349(13) 0.4539(2) 0.0508(8) Uani 1 1 d .
N7 N 0.8458(3) 0.43728(12) 0.63924(18) 0.0336(6) Uani 1 1 d .
N8 N 0.9933(3) 0.43515(11) 0.64844(18) 0.0311(6) Uani 1 1 d .
N9 N 1.1321(3) 0.43224(14) 0.6607(2) 0.0460(8) Uani 1 1 d .
N10 N 0.5118(3) 0.48427(11) 0.60286(18) 0.0261(6) Uani 1 1 d .
N11 N 0.5081(3) 0.46373(11) 0.68433(19) 0.0270(6) Uani 1 1 d .
N12 N 0.5022(3) 0.44592(13) 0.7622(2) 0.0411(7) Uani 1 1 d .
P1 P 0.25351(9) 0.32903(3) 0.97644(6) 0.02518(17) Uani 1 1 d .

loop_
_atom_site_aniso_label
_atom_site_aniso_U_11
_atom_site_aniso_U_22
_atom_site_aniso_U_33
_atom_site_aniso_U_23
_atom_site_aniso_U_13
_atom_site_aniso_U_12
Bi1 0.01740(6) 0.02820(7) 0.02259(6) -0.00112(5) -0.00039(4) 0.00308(5)
C1 0.0303(16) 0.0238(17) 0.0268(15) 0.0013(12) -0.0010(12) -0.0018(13)
C2 0.0282(16) 0.035(2) 0.0349(17) 0.0024(15) 0.0036(13) -0.0026(14)
C3 0.0291(18) 0.054(2) 0.045(2) 0.0039(18) -0.0022(15) -0.0043(17)
C4 0.048(2) 0.047(2) 0.0366(19) 0.0017(17) -0.0089(16) -0.0166(18)
C5 0.054(2) 0.038(2) 0.0269(16) -0.0066(15) 0.0038(15) -0.0089(17)
C6 0.0361(18) 0.033(2) 0.0310(17) -0.0033(14) 0.0048(14) -0.0018(15)
C7 0.0276(16) 0.0213(17) 0.0370(17) 0.0004(13) 0.0000(13) 0.0014(13)
C8 0.039(2) 0.039(2) 0.0375(19) -0.0027(16) 0.0093(15) -0.0039(16)
C9 0.047(2) 0.048(3) 0.050(2) 0.0064(19) 0.0190(18) -0.0025(19)
C10 0.048(2) 0.036(2) 0.082(3) 0.005(2) 0.029(2) -0.0063(19)
C11 0.072(3) 0.032(2) 0.092(3) -0.016(2) 0.027(3) -0.024(2)
C12 0.056(2) 0.039(2) 0.048(2) -0.0102(18) 0.0159(18) -0.0113(19)
C13 0.0315(16) 0.0324(19) 0.0223(14) 0.0013(13) 0.0027(12) 0.0049(14)
C14 0.0343(18) 0.041(2) 0.0327(17) 0.0051(15) -0.0017(14) 0.0016(16)
C15 0.0336(18) 0.063(3) 0.0347(19) 0.0070(18) -0.0010(15) 0.0125(18)
C16 0.056(2) 0.055(3) 0.0274(17) -0.0004(17) 0.0033(16) 0.026(2)
C17 0.065(3) 0.028(2) 0.040(2) 0.0020(15) 0.0007(18) 0.0078(18)
C18 0.045(2) 0.0291(19) 0.0351(18) -0.0015(15) 0.0000(15) 0.0036(16)
C19 0.0325(17) 0.0271(18) 0.0284(16) -0.0056(13) 0.0046(13) -0.0028(14)
C20 0.0368(18) 0.0321(19) 0.0323(17) -0.0032(14) 0.0022(14) -0.0025(15)
C21 0.050(2) 0.051(3) 0.0325(18) -0.0057(17) 0.0081(16) -0.0076(19)
C22 0.050(2) 0.047(2) 0.051(2) -0.0181(19) 0.0230(19) -0.0081(19)
C23 0.050(2) 0.038(2) 0.060(3) -0.0091(19) 0.0153(19) 0.0050(18)
C24 0.047(2) 0.034(2) 0.0403(19) -0.0010(16) 0.0100(16) 0.0051(17)
N1 0.0220(12) 0.0362(16) 0.0300(13) -0.0069(12) 0.0033(10) 0.0022(12)
N2 0.0236(13) 0.0455(18) 0.0313(15) -0.0072(13) 0.0035(11) 0.0006(12)
N3 0.0442(19) 0.109(3) 0.053(2) -0.046(2) 0.0059(16) 0.002(2)
N4 0.0284(14) 0.0334(16) 0.0410(16) -0.0073(13) -0.0022(12) 0.0071(12)
N5 0.0369(16) 0.0275(16) 0.0332(15) -0.0052(12) 0.0032(12) 0.0007(13)
N6 0.0411(18) 0.048(2) 0.064(2) -0.0108(16) 0.0095(16) -0.0148(15)
N7 0.0227(13) 0.0489(19) 0.0292(14) 0.0071(13) 0.0010(11) 0.0057(12)
N8 0.0325(15) 0.0380(17) 0.0228(13) 0.0044(11) -0.0003(11) 0.0040(12)
N9 0.0283(15) 0.072(2) 0.0377(16) 0.0106(15) -0.0044(13) 0.0094(15)
N10 0.0184(12) 0.0354(16) 0.0247(13) 0.0015(11) 0.0013(10) 0.0038(11)
N11 0.0202(12) 0.0289(15) 0.0319(14) -0.0009(12) -0.0016(11) 0.0004(11)
N12 0.0285(14) 0.057(2) 0.0384(16) 0.0165(15) 0.0018(12) -0.0025(14)
P1 0.0254(4) 0.0228(4) 0.0274(4) -0.0014(3) 0.0021(3) 0.0007(3)

loop_
_atom_type_symbol
_atom_type_description
_atom_type_scat_dispersion_real
_atom_type_scat_dispersion_imag
_atom_type_scat_source
C C 0.0033 0.0016 'International Tables Vol C Tables 4.2.6.8 and 6.1.1.4'
H H 0.0000 0.0000 'International Tables Vol C Tables 4.2.6.8 and 6.1.1.4'
N N 0.0061 0.0033 'International Tables Vol C Tables 4.2.6.8 and 6.1.1.4'
P P 0.1023 0.0942 'International Tables Vol C Tables 4.2.6.8 and 6.1.1.4'
Bi Bi -4.1077 10.2566 'International Tables Vol C Tables 4.2.6.8 and 6.1.1.4'

loop_
_geom_angle_atom_site_label_1
_geom_angle_atom_site_label_2
_geom_angle_atom_site_label_3
_geom_angle
_geom_angle_site_symmetry_1
_geom_angle_site_symmetry_3
N7 Bi1 N4 86.73(10) . .
N7 Bi1 N10 80.21(8) . .
N4 Bi1 N10 86.58(9) . .
N7 Bi1 N1 83.23(9) . .
N4 Bi1 N1 80.29(9) . .
N10 Bi1 N1 159.39(9) . .
N7 Bi1 N10 147.37(8) . 3_666
N4 Bi1 N10 79.83(8) . 3_666
N10 Bi1 N10 69.49(9) . 3_666
N1 Bi1 N10 122.88(8) . 3_666
N7 Bi1 N1 77.42(9) . 3_766
N4 Bi1 N1 149.30(8) . 3_766
N10 Bi1 N1 115.77(8) . 3_766
N1 Bi1 N1 71.94(9) . 3_766
N10 Bi1 N1 126.37(8) 3_666 3_766
C2 C1 C6 119.6(3) . .
C2 C1 P1 121.7(2) . .
C6 C1 P1 118.7(2) . .
C3 C2 C1 120.1(3) . .
C4 C3 C2 119.9(3) . .
C3 C4 C5 120.6(3) . .
C4 C5 C6 120.0(3) . .
C5 C6 C1 119.8(3) . .
C12 C7 C8 119.1(3) . .
C12 C7 P1 120.5(3) . .
C8 C7 P1 120.1(2) . .
C9 C8 C7 119.8(3) . .
C10 C9 C8 120.5(4) . .
C9 C10 C11 120.5(4) . .
C10 C11 C12 119.8(4) . .
C7 C12 C11 120.3(4) . .
C14 C13 C18 119.9(3) . .
C14 C13 P1 119.8(3) . .
C18 C13 P1 120.3(2) . .
C15 C14 C13 119.9(3) . .
C16 C15 C14 119.9(3) . .
C15 C16 C17 120.3(3) . .
C16 C17 C18 120.6(3) . .
C17 C18 C13 119.4(3) . .
C20 C19 C24 120.4(3) . .
C20 C19 P1 119.4(3) . .
C24 C19 P1 120.1(2) . .
C21 C20 C19 119.2(3) . .
C22 C21 C20 119.9(3) . .
C23 C22 C21 121.1(3) . .
C22 C23 C24 119.7(4) . .
C23 C24 C19 119.7(3) . .
N2 N1 Bi1 123.12(19) . .
N2 N1 Bi1 123.9(2) . 3_766
Bi1 N1 Bi1 108.06(9) . 3_766
N3 N2 N1 178.9(4) . .
N5 N4 Bi1 114.9(2) . .
N6 N5 N4 178.0(3) . .
N8 N7 Bi1 115.8(2) . .
N9 N8 N7 177.3(3) . .
N11 N10 Bi1 122.80(19) . .
N11 N10 Bi1 125.56(19) . 3_666
Bi1 N10 Bi1 110.51(9) . 3_666
N12 N11 N10 177.7(3) . .
C13 P1 C19 110.07(14) . .
C13 P1 C1 107.74(15) . .
C19 P1 C1 110.11(14) . .
C13 P1 C7 108.30(14) . .
C19 P1 C7 109.39(15) . .
C1 P1 C7 111.20(14) . .

loop_
_geom_bond_atom_site_label_1
_geom_bond_atom_site_label_2
_geom_bond_distance
_geom_bond_site_symmetry_2
Bi1 N7 2.268(2) .
Bi1 N4 2.283(3) .
Bi1 N10 2.378(2) .
Bi1 N1 2.450(2) .
Bi1 N10 2.685(2) 3_666
Bi1 N1 2.714(2) 3_766
C1 C2 1.389(4) .
C1 C6 1.396(4) .
C1 P1 1.794(3) .
C2 C3 1.387(4) .
C3 C4 1.374(5) .
C4 C5 1.381(5) .
C5 C6 1.383(4) .
C7 C12 1.383(4) .
C7 C8 1.391(4) .
C7 P1 1.801(3) .
C8 C9 1.379(5) .
C9 C10 1.365(5) .
C10 C11 1.368(5) .
C11 C12 1.386(5) .
C13 C14 1.390(4) .
C13 C18 1.390(4) .
C13 P1 1.790(3) .
C14 C15 1.386(5) .
C15 C16 1.375(5) .
C16 C17 1.378(5) .
C17 C18 1.380(4) .
C19 C20 1.389(4) .
C19 C24 1.393(5) .
C19 P1 1.794(3) .
C20 C21 1.385(4) .
C21 C22 1.378(5) .
C22 C23 1.376(5) .
C23 C24 1.379(5) .
N1 N2 1.195(3) .
N1 Bi1 2.714(2) 3_766
N2 N3 1.143(4) .
N4 N5 1.204(3) .
N5 N6 1.164(4) .
N7 N8 1.214(3) .
N8 N9 1.149(3) .
N10 N11 1.212(3) .
N10 Bi1 2.685(2) 3_666
N11 N12 1.143(3) .
